data_7231538
loop_
_publ_author_name
'Bhattacharya, Biswajit'
'Mondal, Amit'
'Soni, Saundray Raj'
'Das, Susobhan'
'Bhunia, Surojit'
'Bal Raju, K.'
'Ghosh, Animesh'
'Malla Reddy, C.'

_publ_section_title
;
 Multidrug salt forms of norfloxacin with non-steroidal anti-inflammatory
 drugs: solubility and membrane permeability studies
;
_journal_issue 41
_journal_name_full CrystEngComm
_journal_page_first 6420
_journal_paper_doi 10.1039/C8CE00900G
_journal_volume 20
_journal_year 2018
_chemical_formula_moiety 'C16 H19 F N3 O3, C13 H6 F2 O3'
_chemical_formula_sum 'C29 H25 F3 N3 O6'
_chemical_formula_weight 568.52
_space_group_crystal_system monoclinic
_space_group_IT_number 14
_space_group_name_Hall '-P 2yn'
_space_group_name_H-M_alt 'P 1 21/n 1'
_symmetry_space_group_name_Hall '-P 2yn'
_symmetry_space_group_name_H-M 'P 1 21/n 1'
_atom_sites_solution_hydrogens geom
_atom_sites_solution_primary dual
_atom_sites_solution_secondary difmap
_audit_creation_date 2017-04-13
_audit_creation_method
;
Olex2 1.2
(compiled 2016.11.30 svn.r3356 for OlexSys, GUI svn.r5269)
;
_audit_update_record
;
2018-02-14 deposited with the CCDC.
2018-08-13 downloaded from the CCDC.
;
_cell_angle_alpha 90.00
_cell_angle_beta 92.316(5)
_cell_angle_gamma 90.00
_cell_formula_units_Z 4
_cell_length_a 6.9178(4)
_cell_length_b 18.4663(10)
_cell_length_c 20.0399(10)
_cell_measurement_reflns_used 6164
_cell_measurement_temperature 100.00(10)
_cell_measurement_theta_max 26.3170
_cell_measurement_theta_min 2.1850
_cell_volume 2557.9(2)
_computing_cell_refinement 'CrysAlisPro 1.171.38.43 (Rigaku OD, 2015)'
_computing_data_collection 'CrysAlisPro 1.171.38.43 (Rigaku OD, 2015)'
_computing_data_reduction 'CrysAlisPro 1.171.38.43 (Rigaku OD, 2015)'
_computing_molecular_graphics 'Olex2 (Dolomanov et al., 2009)'
_computing_publication_material 'Olex2 (Dolomanov et al., 2009)'
_computing_structure_refinement 'ShelXL (Sheldrick, 2015)'
_computing_structure_solution 'ShelXT (Sheldrick, 2015)'
_diffrn_ambient_environment N~2~
_diffrn_ambient_temperature 100.00(10)
_diffrn_detector 'CCD plate'
_diffrn_detector_area_resol_mean 7.9580
_diffrn_detector_type Eos
_diffrn_measured_fraction_theta_full 0.984
_diffrn_measured_fraction_theta_max 0.984
_diffrn_measurement_details
;
List of Runs (angles in degrees, time in seconds):

  # Type    Start    End  Width  t~exp~   \w     \q     \k     \f   Frames
#--------------------------------------------------------------------------
  1  \w    -65.00 119.00   1.00   12.91    --   27.17   0.00-180.00  184
  2  \w     35.00 124.00   1.00   12.91    --   27.17 178.00 150.00   89
  3  \w    -20.00  83.00   1.00   12.91    --   27.17 -99.00 -60.00  103
  4  \w    -11.00  42.00   1.00   12.91    --   27.17  57.00 -60.00   53
;
_diffrn_measurement_device 'four-circle diffractometer'
_diffrn_measurement_device_type 'SuperNova, Dual, Cu at zero, Eos'
_diffrn_measurement_method '\w scans'
_diffrn_orient_matrix_type 'CrysAlisPro convention (1999,Acta A55,543-557)'
_diffrn_orient_matrix_UB_11 -0.0158414000
_diffrn_orient_matrix_UB_12 0.0372334000
_diffrn_orient_matrix_UB_13 0.0063836000
_diffrn_orient_matrix_UB_21 -0.0096556000
_diffrn_orient_matrix_UB_22 -0.0077981000
_diffrn_orient_matrix_UB_23 0.0343780000
_diffrn_orient_matrix_UB_31 0.1009929000
_diffrn_orient_matrix_UB_32 0.0051194000
_diffrn_orient_matrix_UB_33 0.0056641000
_diffrn_radiation_monochromator mirror
_diffrn_radiation_probe x-ray
_diffrn_radiation_wavelength 0.71073
_diffrn_reflns_av_R_equivalents 0.0279
_diffrn_reflns_av_unetI/netI 0.0328
_diffrn_reflns_limit_h_max 8
_diffrn_reflns_limit_h_min -8
_diffrn_reflns_limit_k_max 22
_diffrn_reflns_limit_k_min -22
_diffrn_reflns_limit_l_max 25
_diffrn_reflns_limit_l_min -24
_diffrn_reflns_number 15195
_diffrn_reflns_theta_full 26.37
_diffrn_reflns_theta_max 26.37
_diffrn_reflns_theta_min 2.03
_diffrn_source 'micro-focus sealed X-ray tube'
_diffrn_source_type 'SuperNova (Mo) X-ray Source'
_exptl_absorpt_coefficient_mu 0.118
_exptl_absorpt_correction_T_max 1.00000
_exptl_absorpt_correction_T_min 0.83945
_exptl_absorpt_correction_type multi-scan
_exptl_absorpt_process_details
;
CrysAlisPro 1.171.38.43 (Rigaku Oxford Diffraction, 2015)
Empirical absorption correction using spherical harmonics,
 implemented in SCALE3 ABSPACK scaling algorithm.
;
_exptl_crystal_colour colourless
_exptl_crystal_colour_primary colourless
_exptl_crystal_density_diffrn 1.476
_exptl_crystal_density_method 'not measured'
_exptl_crystal_description block
_exptl_crystal_F_000 1180
_exptl_crystal_size_max 0.5
_exptl_crystal_size_mid 0.4
_exptl_crystal_size_min 0.2
_refine_diff_density_max 0.272
_refine_diff_density_min -0.274
_refine_diff_density_rms 0.055
_refine_ls_extinction_method none
_refine_ls_goodness_of_fit_ref 1.224
_refine_ls_hydrogen_treatment constr
_refine_ls_matrix_type full
_refine_ls_number_parameters 382
_refine_ls_number_reflns 5143
_refine_ls_number_restraints 0
_refine_ls_restrained_S_all 1.224
_refine_ls_R_factor_all 0.0600
_refine_ls_R_factor_gt 0.0522
_refine_ls_shift/su_max 0.001
_refine_ls_shift/su_mean 0.000
_refine_ls_structure_factor_coef Fsqd
_refine_ls_weighting_details 'calc w=1/[\s^2^(Fo^2^)+(0.0240P)^2^+3.1830P] where P=(Fo^2^+2Fc^2^)/3'
_refine_ls_weighting_scheme calc
_refine_ls_wR_factor_gt 0.1187
_refine_ls_wR_factor_ref 0.1222
_reflns_number_gt 4481
_reflns_number_total 5143
_reflns_threshold_expression >2sigma(I)
_cod_data_source_file c8ce00900g2.cif
_cod_data_source_block NOR_DIF
_cod_depositor_comments 'Adding full bibliography for 7231537--7231540.cif.'
_cod_database_code 7231538
_chemical_oxdiff_formula 'C H N O F'
_reflns_odcompleteness_completeness 99.94
_reflns_odcompleteness_iscentric 1
_reflns_odcompleteness_theta 25.63
_olex2_refinement_description
;
1. Fixed Uiso
 At 1.2 times of:
  All C(H) groups, All C(H,H) groups, All N(H,H) groups
 At 1.5 times of:
  All C(H,H,H) groups, All O(H) groups
2. Others
 Fixed Sof: F2B(0.75) F2A(0.25)
3.a Secondary CH2 refined with riding coordinates:
 N3(H3A,H3B), C14(H14A,H14B), C11(H11A,H11B), C12(H12A,H12B), C13(H13A,H13B),
 C15(H15A,H15B)
3.b Aromatic/amide H refined with riding coordinates:
 C10(H10), C21(H21), C23(H23), C1(H1), C7(H7), C20(H20), C26(H26), C28(H28)
3.c Idealised Me refined as rotating group:
 C16(H16A,H16B,H16C)
3.d Idealised tetrahedral OH refined as rotating group:
 O6(H6), O2(H2)
;
_olex2_submission_special_instructions 'No special instructions were received'
_oxdiff_exptl_absorpt_empirical_details
;
Empirical correction (ABSPACK) includes:
- Absorption correction using spherical harmonics
- Frame scaling
;
_oxdiff_exptl_absorpt_empirical_full_max 1.216
_oxdiff_exptl_absorpt_empirical_full_min 0.631

loop_
_space_group_symop_id
_space_group_symop_operation_xyz
1 'x, y, z'
2 '-x+1/2, y+1/2, -z+1/2'
3 '-x, -y, -z'
4 'x-1/2, -y-1/2, z-1/2'

loop_
_atom_site_label
_atom_site_type_symbol
_atom_site_fract_x
_atom_site_fract_y
_atom_site_fract_z
_atom_site_U_iso_or_equiv
_atom_site_adp_type
_atom_site_occupancy
_atom_site_calc_flag
_atom_site_refinement_flags_posn
F1 F 0.3588(2) 0.66161(8) 0.35188(7) 0.0253(3) Uani 1 d .
F3 F 0.8371(2) 0.61766(7) 0.17905(7) 0.0280(3) Uani 1 d .
O5 O 0.9016(2) 1.07084(8) 0.45680(8) 0.0188(4) Uani 1 d .
O6 O 1.1529(2) 1.09242(9) 0.37189(8) 0.0232(4) Uani 1 d .
H6 H 1.0814 1.1018 0.4024 0.035 Uiso 1 calc GR
O3 O 0.2196(3) 0.40119(9) 0.39563(8) 0.0250(4) Uani 1 d .
O4 O 0.7020(3) 0.97676(9) 0.44669(9) 0.0281(4) Uani 1 d .
O2 O 0.1536(3) 0.28215(9) 0.45517(9) 0.0285(4) Uani 1 d .
H2 H 0.1642 0.3126 0.4258 0.043 Uiso 1 calc GR
O1 O 0.1667(3) 0.27921(9) 0.56604(10) 0.0297(4) Uani 1 d .
F2B F 1.2992(2) 0.79075(10) 0.24352(10) 0.0250(4) Uani 0.75 d .
N2 N 0.3412(3) 0.73557(10) 0.47258(9) 0.0170(4) Uani 1 d .
N1 N 0.2353(3) 0.50201(10) 0.57877(9) 0.0159(4) Uani 1 d .
N3 N 0.4180(3) 0.88686(10) 0.47776(9) 0.0172(4) Uani 1 d .
H3A H 0.3063 0.9048 0.4923 0.021 Uiso 1 calc R
H3B H 0.4990 0.9242 0.4717 0.021 Uiso 1 calc R
C5 C 0.2584(3) 0.54415(12) 0.52151(11) 0.0144(4) Uani 1 d .
C4 C 0.2561(3) 0.50921(12) 0.45877(11) 0.0156(5) Uani 1 d .
C10 C 0.2802(3) 0.61945(12) 0.52585(11) 0.0149(5) Uani 1 d .
H10 H 0.2765 0.6416 0.5674 0.018 Uiso 1 calc R
C19 C 1.1077(3) 1.02673(12) 0.34653(11) 0.0174(5) Uani 1 d .
C18 C 0.9621(3) 0.98371(12) 0.37334(11) 0.0158(5) Uani 1 d .
C9 C 0.3073(3) 0.66213(12) 0.46940(11) 0.0151(5) Uani 1 d .
C17 C 0.8463(3) 1.01103(12) 0.42991(11) 0.0168(5) Uani 1 d .
C24 C 0.9699(3) 0.81878(12) 0.25994(11) 0.0173(5) Uani 1 d .
C3 C 0.2271(3) 0.43189(12) 0.45217(12) 0.0172(5) Uani 1 d .
C21 C 1.1620(3) 0.93484(13) 0.26370(11) 0.0185(5) Uani 1 d .
H21 H 1.2279 0.9192 0.2268 0.022 Uiso 1 calc R
C23 C 0.9220(3) 0.91614(12) 0.34499(11) 0.0163(5) Uani 1 d .
H23 H 0.8277 0.8872 0.3633 0.020 Uiso 1 calc R
C1 C 0.2127(3) 0.43003(13) 0.57268(12) 0.0181(5) Uani 1 d .
H1 H 0.2000 0.4032 0.6115 0.022 Uiso 1 calc R
C14 C 0.2473(3) 0.78579(12) 0.42399(11) 0.0185(5) Uani 1 d .
H14A H 0.1258 0.8028 0.4407 0.022 Uiso 1 calc R
H14B H 0.2203 0.7610 0.3820 0.022 Uiso 1 calc R
C8 C 0.3127(3) 0.62427(13) 0.40737(11) 0.0171(5) Uani 1 d .
C2 C 0.2070(3) 0.39358(12) 0.51339(12) 0.0185(5) Uani 1 d .
C7 C 0.2856(3) 0.55217(13) 0.40185(11) 0.0180(5) Uani 1 d .
H7 H 0.2864 0.5305 0.3600 0.022 Uiso 1 calc R
C22 C 1.0191(3) 0.89056(12) 0.28994(11) 0.0168(5) Uani 1 d .
C11 C 0.3777(3) 0.77052(12) 0.53759(11) 0.0176(5) Uani 1 d .
H11A H 0.4417 0.7368 0.5683 0.021 Uiso 1 calc R
H11B H 0.2560 0.7848 0.5561 0.021 Uiso 1 calc R
C12 C 0.5046(3) 0.83687(12) 0.52890(11) 0.0183(5) Uani 1 d .
H12A H 0.5205 0.8621 0.5712 0.022 Uiso 1 calc R
H12B H 0.6315 0.8217 0.5155 0.022 Uiso 1 calc R
C13 C 0.3801(3) 0.84906(12) 0.41323(11) 0.0175(5) Uani 1 d .
H13A H 0.5009 0.8321 0.3959 0.021 Uiso 1 calc R
H13B H 0.3206 0.8822 0.3809 0.021 Uiso 1 calc R
C27 C 0.8804(4) 0.68373(13) 0.20579(11) 0.0212(5) Uani 1 d .
C20 C 1.2067(3) 1.00143(13) 0.29180(12) 0.0205(5) Uani 1 d .
H20 H 1.3035 1.0296 0.2741 0.025 Uiso 1 calc R
C25 C 1.1109(3) 0.77200(13) 0.23744(11) 0.0195(5) Uani 1 d .
C26 C 1.0715(4) 0.70439(13) 0.21009(11) 0.0218(5) Uani 1 d .
H26 H 1.1693 0.6745 0.1954 0.026 Uiso 1 calc R
C29 C 0.7788(3) 0.79405(13) 0.25342(12) 0.0218(5) Uani 1 d .
C6 C 0.1752(3) 0.31387(13) 0.51493(13) 0.0225(5) Uani 1 d .
C15 C 0.2376(4) 0.53823(13) 0.64526(11) 0.0212(5) Uani 1 d .
H15A H 0.1369 0.5748 0.6448 0.025 Uiso 1 calc R
H15B H 0.3607 0.5627 0.6526 0.025 Uiso 1 calc R
C28 C 0.7318(4) 0.72665(14) 0.22660(12) 0.0244(5) Uani 1 d .
H28 H 0.6040 0.7110 0.2228 0.029 Uiso 1 calc R
C16 C 0.2077(4) 0.48708(15) 0.70283(12) 0.0283(6) Uani 1 d .
H16A H 0.0859 0.4627 0.6962 0.042 Uiso 1 calc GR
H16B H 0.2080 0.5140 0.7438 0.042 Uiso 1 calc GR
H16C H 0.3103 0.4520 0.7051 0.042 Uiso 1 calc GR
F2A F 0.6348(8) 0.8326(3) 0.2698(3) 0.0291(13) Uani 0.25 d .

loop_
_atom_site_aniso_label
_atom_site_aniso_U_11
_atom_site_aniso_U_22
_atom_site_aniso_U_33
_atom_site_aniso_U_23
_atom_site_aniso_U_13
_atom_site_aniso_U_12
F1 0.0380(8) 0.0233(8) 0.0152(7) 0.0022(6) 0.0060(6) -0.0049(6)
F3 0.0421(9) 0.0180(7) 0.0240(8) -0.0060(6) 0.0036(6) -0.0040(6)
O5 0.0200(8) 0.0164(8) 0.0203(8) -0.0032(7) 0.0033(7) -0.0012(7)
O6 0.0261(9) 0.0203(9) 0.0239(9) -0.0053(7) 0.0106(7) -0.0084(7)
O3 0.0334(10) 0.0182(9) 0.0235(9) -0.0070(7) 0.0010(7) 0.0006(7)
O4 0.0261(9) 0.0251(10) 0.0341(10) -0.0070(8) 0.0160(8) -0.0074(8)
O2 0.0311(10) 0.0159(9) 0.0384(11) -0.0039(8) -0.0017(8) 0.0002(8)
O1 0.0281(10) 0.0200(9) 0.0413(11) 0.0069(8) 0.0037(8) -0.0019(8)
F2B 0.0147(9) 0.0249(10) 0.0353(11) -0.0070(8) 0.0016(8) 0.0025(8)
N2 0.0212(10) 0.0151(10) 0.0146(9) 0.0008(7) -0.0021(8) -0.0033(8)
N1 0.0145(9) 0.0169(10) 0.0163(9) 0.0013(8) -0.0014(7) -0.0001(8)
N3 0.0173(10) 0.0138(9) 0.0209(10) -0.0013(8) 0.0035(8) -0.0021(8)
C5 0.0083(10) 0.0180(11) 0.0169(11) 0.0012(9) 0.0001(8) 0.0013(9)
C4 0.0106(10) 0.0171(11) 0.0190(11) -0.0018(9) -0.0012(8) 0.0006(9)
C10 0.0124(10) 0.0182(12) 0.0139(10) -0.0018(9) -0.0002(8) -0.0009(9)
C19 0.0179(11) 0.0171(12) 0.0173(11) 0.0009(9) -0.0002(9) -0.0019(9)
C18 0.0146(11) 0.0168(11) 0.0159(11) 0.0009(9) -0.0004(9) 0.0007(9)
C9 0.0105(10) 0.0156(11) 0.0190(11) -0.0008(9) -0.0015(8) -0.0005(9)
C17 0.0169(11) 0.0165(11) 0.0172(11) 0.0007(9) 0.0020(9) 0.0002(9)
C24 0.0204(12) 0.0190(12) 0.0125(10) 0.0016(9) 0.0015(9) 0.0028(9)
C3 0.0104(10) 0.0184(12) 0.0229(12) -0.0026(9) 0.0001(9) 0.0024(9)
C21 0.0188(11) 0.0235(12) 0.0136(11) 0.0004(9) 0.0042(9) 0.0036(10)
C23 0.0145(11) 0.0159(11) 0.0185(11) 0.0019(9) 0.0013(9) -0.0003(9)
C1 0.0121(11) 0.0191(12) 0.0230(12) 0.0060(9) -0.0005(9) 0.0014(9)
C14 0.0205(12) 0.0180(12) 0.0167(11) 0.0010(9) -0.0032(9) -0.0024(9)
C8 0.0164(11) 0.0201(12) 0.0148(11) 0.0024(9) 0.0018(9) -0.0003(9)
C2 0.0105(10) 0.0167(12) 0.0282(13) 0.0010(10) 0.0001(9) 0.0011(9)
C7 0.0172(11) 0.0222(12) 0.0147(11) -0.0030(9) 0.0004(9) 0.0007(10)
C22 0.0173(11) 0.0170(12) 0.0159(11) 0.0009(9) -0.0016(9) 0.0029(9)
C11 0.0220(12) 0.0166(12) 0.0142(11) -0.0009(9) -0.0001(9) -0.0017(9)
C12 0.0202(12) 0.0169(12) 0.0176(11) -0.0021(9) -0.0014(9) -0.0005(9)
C13 0.0206(12) 0.0161(11) 0.0157(11) 0.0008(9) 0.0011(9) -0.0008(9)
C27 0.0338(14) 0.0156(12) 0.0142(11) -0.0007(9) 0.0010(10) -0.0009(10)
C20 0.0205(12) 0.0216(12) 0.0197(12) 0.0028(10) 0.0050(9) -0.0041(10)
C25 0.0187(12) 0.0243(13) 0.0155(11) -0.0001(9) -0.0001(9) 0.0014(10)
C26 0.0283(13) 0.0206(13) 0.0168(11) -0.0009(9) 0.0045(10) 0.0076(10)
C29 0.0204(12) 0.0219(13) 0.0231(12) -0.0021(10) 0.0017(10) 0.0015(10)
C6 0.0116(11) 0.0172(12) 0.0387(15) 0.0003(11) -0.0001(10) 0.0007(9)
C15 0.0261(13) 0.0217(12) 0.0155(11) 0.0000(10) -0.0016(9) -0.0037(10)
C28 0.0211(12) 0.0259(13) 0.0263(13) -0.0027(10) 0.0023(10) -0.0034(10)
C16 0.0364(15) 0.0310(15) 0.0172(12) 0.0029(11) -0.0018(11) -0.0131(12)
F2A 0.025(3) 0.024(3) 0.039(3) -0.012(3) 0.003(3) -0.001(3)

loop_
_atom_type_symbol
_atom_type_description
_atom_type_scat_dispersion_real
_atom_type_scat_dispersion_imag
_atom_type_scat_source
C C 0.0033 0.0016 'International Tables Vol C Tables 4.2.6.8 and 6.1.1.4'
H H 0.0000 0.0000 'International Tables Vol C Tables 4.2.6.8 and 6.1.1.4'
F F 0.0171 0.0103 'International Tables Vol C Tables 4.2.6.8 and 6.1.1.4'
N N 0.0061 0.0033 'International Tables Vol C Tables 4.2.6.8 and 6.1.1.4'
O O 0.0106 0.0060 'International Tables Vol C Tables 4.2.6.8 and 6.1.1.4'

loop_
_geom_angle_atom_site_label_1
_geom_angle_atom_site_label_2
_geom_angle_atom_site_label_3
_geom_angle
C19 O6 H6 109.5
C6 O2 H2 109.5
C9 N2 C14 121.24(19)
C9 N2 C11 119.82(18)
C11 N2 C14 111.41(18)
C5 N1 C15 119.06(18)
C1 N1 C5 119.47(19)
C1 N1 C15 121.47(19)
H3A N3 H3B 108.0
C12 N3 H3A 109.4
C12 N3 H3B 109.4
C13 N3 H3A 109.4
C13 N3 H3B 109.4
C13 N3 C12 111.13(17)
N1 C5 C4 118.5(2)
N1 C5 C10 121.1(2)
C10 C5 C4 120.4(2)
C5 C4 C3 121.9(2)
C7 C4 C5 117.8(2)
C7 C4 C3 120.3(2)
C5 C10 H10 119.1
C9 C10 C5 121.8(2)
C9 C10 H10 119.1
O6 C19 C18 121.6(2)
O6 C19 C20 118.9(2)
C20 C19 C18 119.5(2)
C19 C18 C17 120.7(2)
C23 C18 C19 118.9(2)
C23 C18 C17 120.3(2)
N2 C9 C10 123.1(2)
N2 C9 C8 120.8(2)
C10 C9 C8 115.9(2)
O5 C17 C18 116.60(19)
O4 C17 O5 123.8(2)
O4 C17 C18 119.6(2)
C25 C24 C22 122.1(2)
C25 C24 C29 116.0(2)
C29 C24 C22 121.8(2)
O3 C3 C4 121.6(2)
O3 C3 C2 123.0(2)
C2 C3 C4 115.4(2)
C22 C21 H21 119.5
C20 C21 H21 119.5
C20 C21 C22 121.0(2)
C18 C23 H23 119.0
C18 C23 C22 122.0(2)
C22 C23 H23 119.0
N1 C1 H1 117.8
N1 C1 C2 124.5(2)
C2 C1 H1 117.8
N2 C14 H14A 109.9
N2 C14 H14B 109.9
N2 C14 C13 109.09(19)
H14A C14 H14B 108.3
C13 C14 H14A 109.9
C13 C14 H14B 109.9
F1 C8 C9 118.7(2)
C7 C8 F1 118.1(2)
C7 C8 C9 123.1(2)
C3 C2 C6 121.8(2)
C1 C2 C3 120.2(2)
C1 C2 C6 117.9(2)
C4 C7 H7 119.6
C8 C7 C4 120.9(2)
C8 C7 H7 119.6
C21 C22 C24 121.4(2)
C23 C22 C24 120.7(2)
C23 C22 C21 117.9(2)
N2 C11 H11A 109.8
N2 C11 H11B 109.8
N2 C11 C12 109.40(18)
H11A C11 H11B 108.2
C12 C11 H11A 109.8
C12 C11 H11B 109.8
N3 C12 C11 111.13(19)
N3 C12 H12A 109.4
N3 C12 H12B 109.4
C11 C12 H12A 109.4
C11 C12 H12B 109.4
H12A C12 H12B 108.0
N3 C13 C14 109.10(18)
N3 C13 H13A 109.9
N3 C13 H13B 109.9
C14 C13 H13A 109.9
C14 C13 H13B 109.9
H13A C13 H13B 108.3
F3 C27 C26 117.9(2)
F3 C27 C28 118.7(2)
C26 C27 C28 123.3(2)
C19 C20 H20 119.7
C21 C20 C19 120.6(2)
C21 C20 H20 119.7
F2B C25 C24 119.9(2)
F2B C25 C26 116.2(2)
C26 C25 C24 123.9(2)
C27 C26 C25 116.6(2)
C27 C26 H26 121.7
C25 C26 H26 121.7
C28 C29 C24 122.2(2)
F2A C29 C24 122.5(3)
F2A C29 C28 115.2(3)
O2 C6 C2 115.2(2)
O1 C6 O2 121.2(2)
O1 C6 C2 123.5(2)
N1 C15 H15A 108.8
N1 C15 H15B 108.8
N1 C15 C16 113.9(2)
H15A C15 H15B 107.7
C16 C15 H15A 108.8
C16 C15 H15B 108.8
C27 C28 C29 117.9(2)
C27 C28 H28 121.1
C29 C28 H28 121.1
C15 C16 H16A 109.5
C15 C16 H16B 109.5
C15 C16 H16C 109.5
H16A C16 H16B 109.5
H16A C16 H16C 109.5
H16B C16 H16C 109.5

loop_
_geom_bond_atom_site_label_1
_geom_bond_atom_site_label_2
_geom_bond_distance
F1 C8 1.357(2)
F3 C27 1.361(3)
O5 C17 1.281(3)
O6 H6 0.8200
O6 C19 1.347(3)
O3 C3 1.266(3)
O4 C17 1.240(3)
O2 H2 0.8200
O2 C6 1.336(3)
O1 C6 1.211(3)
F2B C25 1.348(3)
N2 C9 1.377(3)
N2 C14 1.476(3)
N2 C11 1.467(3)
N1 C5 1.401(3)
N1 C1 1.344(3)
N1 C15 1.491(3)
N3 H3A 0.9000
N3 H3B 0.9000
N3 C12 1.487(3)
N3 C13 1.484(3)
C5 C4 1.413(3)
C5 C10 1.401(3)
C4 C3 1.447(3)
C4 C7 1.411(3)
C10 H10 0.9300
C10 C9 1.398(3)
C19 C18 1.406(3)
C19 C20 1.397(3)
C18 C17 1.502(3)
C18 C23 1.394(3)
C9 C8 1.428(3)
C24 C22 1.489(3)
C24 C25 1.391(3)
C24 C29 1.400(3)
C3 C2 1.428(3)
C21 H21 0.9300
C21 C22 1.402(3)
C21 C20 1.382(3)
C23 H23 0.9300
C23 C22 1.397(3)
C1 H1 0.9300
C1 C2 1.365(3)
C14 H14A 0.9700
C14 H14B 0.9700
C14 C13 1.507(3)
C8 C7 1.349(3)
C2 C6 1.489(3)
C7 H7 0.9300
C11 H11A 0.9700
C11 H11B 0.9700
C11 C12 1.521(3)
C12 H12A 0.9700
C12 H12B 0.9700
C13 H13A 0.9700
C13 H13B 0.9700
C27 C26 1.376(3)
C27 C28 1.376(3)
C20 H20 0.9300
C25 C26 1.386(3)
C26 H26 0.9300
C29 C28 1.389(3)
C29 F2A 1.279(6)
C15 H15A 0.9700
C15 H15B 0.9700
C15 C16 1.512(3)
C28 H28 0.9300
C16 H16A 0.9600
C16 H16B 0.9600
C16 H16C 0.9600
